data_7155605
loop_
_publ_author_name
'Hernandez Rubio, Omayra'
'Borrego, Sara del Mazo'
'Marcos Monleon, Laura'
'Simon, Luis'
'Temprano, \'Alvaro G.'
'rodriguez moran, joaquin'

_publ_section_title
;
 A cleft type receptor which combines an oxyanion hole with electrostatic
 interactions
;
_journal_name_full 'Org. Biomol. Chem.'
_journal_paper_doi 10.1039/C7OB00679A
_journal_year 2017
_chemical_absolute_configuration rm
_chemical_formula_moiety '2(C24 H30 Cl2 N3 O3), C4 H4 O6, O'
_chemical_formula_sum 'C52 H64 Cl4 N6 O13'
_chemical_formula_weight 1122.89
_chemical_name_systematic
; 
 ? 
;
_space_group_IT_number 5
_symmetry_cell_setting monoclinic
_symmetry_space_group_name_Hall 'C 2y'
_symmetry_space_group_name_H-M 'C 1 2 1'
_atom_sites_solution_hydrogens geom
_atom_sites_solution_primary direct
_atom_sites_solution_secondary difmap
_audit_creation_method SHELXL-97
_audit_update_record
;
2017-02-19 deposited with the CCDC.
2017-05-03 downloaded from the CCDC.
;
_cell_angle_alpha 90.00
_cell_angle_beta 97.836(3)
_cell_angle_gamma 90.00
_cell_formula_units_Z 4
_cell_length_a 17.4116(8)
_cell_length_b 19.0364(9)
_cell_length_c 17.3720(7)
_cell_measurement_reflns_used 2465
_cell_measurement_temperature 298(2)
_cell_measurement_theta_max 54.63
_cell_measurement_theta_min 4.09
_cell_volume 5704.3(4)
_computing_cell_refinement 'SAINT (Bruker 2006)'
_computing_data_collection 'APEX 2 (Bruker 2006)'
_computing_data_reduction 'SAINT (Bruker 2006)'
_computing_molecular_graphics 'Mercury 2.3 (Macrae et al, 2008)'
_computing_publication_material 'Bruker SHELXTL'
_computing_structure_refinement 'SHELXL-97 (Sheldrick, 1997)'
_computing_structure_solution 'SHELXS-97 (Sheldrick, 1990)'
_diffrn_ambient_temperature 298(2)
_diffrn_measured_fraction_theta_full 0.912
_diffrn_measured_fraction_theta_max 0.912
_diffrn_measurement_device_type 'CCD area detector'
_diffrn_measurement_method 'phi and omega scans'
_diffrn_radiation_monochromator graphite
_diffrn_radiation_source 'fine-focus sealed tube'
_diffrn_radiation_type CuK\a
_diffrn_radiation_wavelength 1.54178
_diffrn_reflns_av_R_equivalents 0.0569
_diffrn_reflns_av_sigmaI/netI 0.0707
_diffrn_reflns_limit_h_max 20
_diffrn_reflns_limit_h_min -19
_diffrn_reflns_limit_k_max 22
_diffrn_reflns_limit_k_min -21
_diffrn_reflns_limit_l_max 20
_diffrn_reflns_limit_l_min -17
_diffrn_reflns_number 15518
_diffrn_reflns_theta_full 67.12
_diffrn_reflns_theta_max 67.12
_diffrn_reflns_theta_min 2.57
_exptl_absorpt_coefficient_mu 2.431
_exptl_absorpt_correction_T_max 0.784
_exptl_absorpt_correction_T_min 0.747
_exptl_absorpt_correction_type multi-scan
_exptl_absorpt_process_details 'SADABS (Bruker, 2006)'
_exptl_crystal_colour colorless
_exptl_crystal_density_diffrn 1.308
_exptl_crystal_density_method 'not measured'
_exptl_crystal_description prismatic
_exptl_crystal_F_000 2360
_exptl_crystal_size_max 0.14
_exptl_crystal_size_mid 0.12
_exptl_crystal_size_min 0.10
_refine_diff_density_max 1.256
_refine_diff_density_min -0.270
_refine_diff_density_rms 0.066
_refine_ls_abs_structure_details 'Flack H D (1983), Acta Cryst. A39, 876-881'
_refine_ls_abs_structure_Flack 0.08(3)
_refine_ls_extinction_method none
_refine_ls_goodness_of_fit_ref 1.167
_refine_ls_hydrogen_treatment mixed
_refine_ls_matrix_type full
_refine_ls_number_parameters 698
_refine_ls_number_reflns 8225
_refine_ls_number_restraints 1
_refine_ls_restrained_S_all 1.167
_refine_ls_R_factor_all 0.1078
_refine_ls_R_factor_gt 0.0724
_refine_ls_shift/su_max 0.005
_refine_ls_shift/su_mean 0.000
_refine_ls_structure_factor_coef Fsqd
_refine_ls_weighting_details 'calc w=1/[\s^2^(Fo^2^)+(0.0978P)^2^+0.0000P] where P=(Fo^2^+2Fc^2^)/3'
_refine_ls_weighting_scheme calc
_refine_ls_wR_factor_gt 0.1928
_refine_ls_wR_factor_ref 0.2145
_reflns_number_gt 5320
_reflns_number_total 8225
_reflns_threshold_expression >2sigma(I)
_cod_data_source_file c7ob00679a2.cif
_cod_data_source_block 5fin
_cod_depositor_comments
;
The following automatic conversions were performed:

'_symmetry_cell_setting' value 'Monoclinic' changed to 'monoclinic'
according to
/home/data/users/saulius/crontab/automatic-downloads/rss-feeds/RSC/lib/dictionaries/cif_core.dic
dictionary named 'cif_core.dic' version 2.4.2 from 2011-04-26.

Automatic conversion script
Id: cif_fix_values 4973 2017-02-22 13:04:09Z antanas 
;
_cod_original_sg_symbol_H-M C2
_cod_database_code 7155605

loop_
_symmetry_equiv_pos_as_xyz
'x, y, z'
'-x, y, -z'
'x+1/2, y+1/2, z'
'-x+1/2, y+1/2, -z'

loop_
_atom_site_label
_atom_site_type_symbol
_atom_site_fract_x
_atom_site_fract_y
_atom_site_fract_z
_atom_site_U_iso_or_equiv
_atom_site_adp_type
_atom_site_occupancy
_atom_site_symmetry_multiplicity
_atom_site_calc_flag
_atom_site_refinement_flags
Cl1 Cl 0.02765(13) 0.47685(15) 0.11668(12) 0.0859(8) Uani 1 1 d .
Cl2 Cl -0.1656(2) 0.5456(2) 0.73543(12) 0.1470(15) Uani 1 1 d .
O1 O -0.7185(3) 0.2797(3) 0.3640(3) 0.0547(13) Uani 1 1 d .
O2 O -0.8953(3) 0.3134(3) 0.1526(3) 0.0552(13) Uani 1 1 d .
O3 O -0.5796(5) 0.3361(4) 0.5277(4) 0.104(2) Uani 1 1 d .
H3O H -0.5604 0.3747 0.5388 0.156 Uiso 1 1 calc R
N1 N -0.7916(3) 0.3441(4) 0.2419(3) 0.0545(16) Uani 1 1 d .
N2 N -0.7831(4) 0.3560(4) 0.1128(3) 0.0608(18) Uani 1 1 d .
N3 N -0.5788(3) 0.2401(4) 0.3305(3) 0.0568(16) Uani 1 1 d .
C1 C -0.8285(4) 0.3382(4) 0.3090(3) 0.0484(17) Uani 1 1 d .
C2 C -0.9029(4) 0.3640(4) 0.3116(4) 0.0525(19) Uani 1 1 d .
H2 H -0.9313 0.3834 0.2675 0.063 Uiso 1 1 calc R
C3 C -0.9340(4) 0.3605(5) 0.3799(4) 0.063(2) Uani 1 1 d .
C4 C -0.8931(5) 0.3289(5) 0.4445(4) 0.063(2) Uani 1 1 d .
H4 H -0.9156 0.3260 0.4900 0.075 Uiso 1 1 calc R
C5 C -0.8191(4) 0.3012(4) 0.4435(4) 0.053(2) Uani 1 1 d .
C6 C -0.7749(5) 0.2678(5) 0.5160(4) 0.069(2) Uani 1 1 d .
C7 C -0.7008(5) 0.2321(5) 0.4932(4) 0.067(2) Uani 1 1 d .
H7A H -0.6634 0.2275 0.5397 0.081 Uiso 1 1 calc R
H7B H -0.7144 0.1851 0.4746 0.081 Uiso 1 1 calc R
C8 C -0.6629(4) 0.2688(5) 0.4334(4) 0.056(2) Uani 1 1 d .
C9 C -0.7904(4) 0.3079(4) 0.3751(4) 0.0464(17) Uani 1 1 d .
C10 C -0.8306(4) 0.3373(4) 0.1685(4) 0.0495(18) Uani 1 1 d .
C11 C -0.8032(4) 0.3484(4) 0.0324(4) 0.0518(19) Uani 1 1 d .
C12 C -0.8776(4) 0.3396(5) -0.0072(4) 0.062(2) Uani 1 1 d .
H12 H -0.9196 0.3393 0.0206 0.074 Uiso 1 1 calc R
C13 C -0.8901(5) 0.3313(5) -0.0857(4) 0.073(2) Uani 1 1 d .
H13 H -0.9403 0.3250 -0.1108 0.088 Uiso 1 1 calc R
C14 C -0.8300(6) 0.3323(6) -0.1276(4) 0.087(3) Uani 1 1 d .
C15 C -0.7537(6) 0.3457(7) -0.0914(5) 0.093(3) Uani 1 1 d .
H15 H -0.7128 0.3503 -0.1203 0.112 Uiso 1 1 calc R
C16 C -0.7424(5) 0.3516(5) -0.0125(4) 0.072(3) Uani 1 1 d .
H16 H -0.6922 0.3580 0.0126 0.087 Uiso 1 1 calc R
C17 C -0.6297(5) 0.3406(5) 0.4569(4) 0.067(2) Uani 1 1 d .
H17A H -0.6014 0.3586 0.4167 0.080 Uiso 1 1 calc R
H17B H -0.6716 0.3730 0.4625 0.080 Uiso 1 1 calc R
C18 C -0.6008(5) 0.2228(5) 0.4081(4) 0.064(2) Uani 1 1 d .
H18A H -0.5550 0.2262 0.4465 0.077 Uiso 1 1 calc R
H18B H -0.6185 0.1745 0.4073 0.077 Uiso 1 1 calc R
C19 C -0.6256(5) 0.2041(5) 0.2613(4) 0.069(2) Uani 1 1 d .
H19A H -0.6359 0.1554 0.2731 0.083 Uiso 1 1 calc R
H19B H -0.6745 0.2280 0.2462 0.083 Uiso 1 1 calc R
C20 C -0.5744(6) 0.2090(6) 0.1980(5) 0.087(3) Uani 1 1 d .
H20A H -0.5805 0.2540 0.1718 0.104 Uiso 1 1 calc R
H20B H -0.5862 0.1718 0.1601 0.104 Uiso 1 1 calc R
C21 C -0.4927(6) 0.2008(7) 0.2414(6) 0.108(4) Uani 1 1 d .
H21A H -0.4744 0.1532 0.2354 0.129 Uiso 1 1 calc R
H21B H -0.4577 0.2328 0.2202 0.129 Uiso 1 1 calc R
C22 C -0.4939(5) 0.2160(6) 0.3232(6) 0.083(3) Uani 1 1 d .
H22A H -0.4573 0.2530 0.3405 0.099 Uiso 1 1 calc R
H22B H -0.4806 0.1745 0.3545 0.099 Uiso 1 1 calc R
C23 C -0.7585(6) 0.3217(6) 0.5815(4) 0.091(3) Uani 1 1 d .
H23A H -0.7265 0.3585 0.5655 0.137 Uiso 1 1 calc R
H23B H -0.7321 0.2991 0.6270 0.137 Uiso 1 1 calc R
H23C H -0.8065 0.3411 0.5930 0.137 Uiso 1 1 calc R
C24 C -0.8246(6) 0.2086(6) 0.5457(6) 0.095(3) Uani 1 1 d .
H24A H -0.8701 0.2286 0.5625 0.142 Uiso 1 1 calc R
H24B H -0.7948 0.1848 0.5884 0.142 Uiso 1 1 calc R
H24C H -0.8397 0.1757 0.5044 0.142 Uiso 1 1 calc R
Cl3 Cl -1.02505(13) 0.39505(15) 0.38479(12) 0.0887(9) Uani 1 1 d .
Cl4 Cl -0.8453(2) 0.3256(2) -0.22820(12) 0.1382(14) Uani 1 1 d .
N4 N -0.2015(3) 0.5236(4) 0.2666(3) 0.0529(16) Uani 1 1 d .
N5 N -0.2129(4) 0.5160(4) 0.3937(3) 0.0581(18) Uani 1 1 d .
N6 N -0.4293(4) 0.6301(4) 0.1775(4) 0.0611(17) Uani 1 1 d .
H6N H -0.4407 0.5834 0.1776 0.073 Uiso 1 1 calc R
O4 O -0.2799(3) 0.5892(3) 0.1467(2) 0.0472(11) Uani 1 1 d .
O5 O -0.0989(3) 0.5533(3) 0.3576(3) 0.0612(14) Uani 1 1 d .
O6 O -0.4252(4) 0.5324(5) -0.0110(4) 0.113(3) Uani 1 1 d .
H6O H -0.4405 0.4934 -0.0264 0.169 Uiso 1 1 calc R
C25 C -0.1649(4) 0.5313(4) 0.1991(3) 0.0470(17) Uani 1 1 d .
C26 C -0.0914(4) 0.5054(5) 0.1949(4) 0.055(2) Uani 1 1 d .
H26 H -0.0618 0.4851 0.2378 0.066 Uiso 1 1 calc R
C27 C -0.0635(4) 0.5111(5) 0.1240(4) 0.0523(18) Uani 1 1 d .
C28 C -0.1049(4) 0.5405(4) 0.0596(4) 0.054(2) Uani 1 1 d .
H28 H -0.0840 0.5426 0.0132 0.065 Uiso 1 1 calc R
C29 C -0.1791(4) 0.5676(4) 0.0637(3) 0.0496(18) Uani 1 1 d .
C30 C -0.2235(4) 0.6034(5) -0.0071(4) 0.055(2) Uani 1 1 d .
C31 C -0.2991(5) 0.6368(5) 0.0164(4) 0.066(2) Uani 1 1 d .
H31A H -0.2871 0.6842 0.0345 0.079 Uiso 1 1 calc R
H31B H -0.3370 0.6402 -0.0299 0.079 Uiso 1 1 calc R
C32 C -0.3369(4) 0.5982(4) 0.0788(4) 0.0506(18) Uani 1 1 d .
C33 C -0.2095(4) 0.5631(4) 0.1346(3) 0.0439(17) Uani 1 1 d .
C34 C -0.1672(4) 0.5313(4) 0.3407(3) 0.0485(18) Uani 1 1 d .
C35 C -0.1972(4) 0.5224(4) 0.4757(3) 0.0508(19) Uani 1 1 d .
C36 C -0.1237(5) 0.5325(5) 0.5160(4) 0.066(2) Uani 1 1 d .
H36 H -0.0807 0.5345 0.4897 0.079 Uiso 1 1 calc R
C37 C -0.1151(6) 0.5395(5) 0.5965(4) 0.081(3) Uani 1 1 d .
H37 H -0.0664 0.5483 0.6238 0.097 Uiso 1 1 calc R
C38 C -0.1776(6) 0.5336(6) 0.6357(4) 0.083(3) Uani 1 1 d .
C39 C -0.2484(6) 0.5242(5) 0.5963(4) 0.078(3) Uani 1 1 d .
H39 H -0.2907 0.5225 0.6237 0.094 Uiso 1 1 calc R
C40 C -0.2613(5) 0.5169(5) 0.5155(4) 0.069(2) Uani 1 1 d .
H40 H -0.3107 0.5087 0.4893 0.082 Uiso 1 1 calc R
C41 C -0.3689(5) 0.5249(5) 0.0571(4) 0.074(3) Uani 1 1 d .
H41A H -0.3274 0.4938 0.0465 0.089 Uiso 1 1 calc R
H41B H -0.3929 0.5052 0.0994 0.089 Uiso 1 1 calc R
C42 C -0.3992(5) 0.6470(5) 0.1050(4) 0.065(2) Uani 1 1 d .
H42A H -0.3778 0.6941 0.1100 0.078 Uiso 1 1 calc R
H42B H -0.4427 0.6482 0.0637 0.078 Uiso 1 1 calc R
C43 C -0.3791(5) 0.6477(5) 0.2516(4) 0.075(2) Uani 1 1 d .
H43A H -0.3495 0.6901 0.2459 0.090 Uiso 1 1 calc R
H43B H -0.3434 0.6096 0.2675 0.090 Uiso 1 1 calc R
C44 C -0.4342(7) 0.6582(7) 0.3094(7) 0.105(4) Uani 1 1 d .
H44A H -0.4313 0.6186 0.3447 0.126 Uiso 1 1 calc R
H44B H -0.4202 0.7003 0.3396 0.126 Uiso 1 1 calc R
C45 C -0.5119(7) 0.6649(8) 0.2698(7) 0.118(4) Uani 1 1 d .
H45A H -0.5368 0.7064 0.2874 0.141 Uiso 1 1 calc R
H45B H -0.5425 0.6240 0.2788 0.141 Uiso 1 1 calc R
C46 C -0.5030(6) 0.6714(6) 0.1824(7) 0.099(3) Uani 1 1 d .
H46A H -0.5469 0.6508 0.1497 0.118 Uiso 1 1 calc R
H46B H -0.4974 0.7200 0.1675 0.118 Uiso 1 1 calc R
C47 C -0.1766(6) 0.6597(5) -0.0378(6) 0.086(3) Uani 1 1 d .
H47A H -0.2093 0.6873 -0.0752 0.128 Uiso 1 1 calc R
H47B H -0.1360 0.6388 -0.0623 0.128 Uiso 1 1 calc R
H47C H -0.1544 0.6892 0.0042 0.128 Uiso 1 1 calc R
C48 C -0.2449(5) 0.5487(6) -0.0730(4) 0.078(3) Uani 1 1 d .
H48A H -0.2723 0.5102 -0.0536 0.117 Uiso 1 1 calc R
H48B H -0.1984 0.5316 -0.0906 0.117 Uiso 1 1 calc R
H48C H -0.2772 0.5705 -0.1155 0.117 Uiso 1 1 calc R
O7 O -0.6236(3) 0.3680(3) 0.2661(3) 0.0768(15) Uani 1 1 d .
O8 O -0.6362(3) 0.4208(4) 0.1511(3) 0.0875(19) Uani 1 1 d .
O9 O -0.5213(3) 0.5048(3) 0.1852(3) 0.0795(16) Uani 1 1 d .
H9 H -0.5552 0.4991 0.1481 0.119 Uiso 1 1 calc R
O10 O -0.4502(3) 0.3672(4) 0.1985(4) 0.106(2) Uani 1 1 d .
H10O H -0.4220 0.3880 0.1719 0.160 Uiso 1 1 calc R
O11 O -0.3818(4) 0.4812(6) 0.3535(4) 0.147(4) Uani 1 1 d .
O12 O -0.3457(4) 0.4609(6) 0.2420(4) 0.151(4) Uani 1 1 d .
C49 C -0.6039(4) 0.4102(5) 0.2189(4) 0.058(2) Uani 1 1 d .
C50 C -0.5326(4) 0.4567(5) 0.2447(4) 0.059(2) Uani 1 1 d .
H50 H -0.5414 0.4831 0.2911 0.071 Uiso 1 1 calc R
C51 C -0.4619(4) 0.4103(5) 0.2648(5) 0.069(2) Uani 1 1 d .
H51 H -0.4712 0.3791 0.3075 0.083 Uiso 1 1 calc R
C52 C -0.3905(5) 0.4524(6) 0.2907(5) 0.080(3) Uani 1 1 d .
H1N H -0.739(4) 0.325(4) 0.267(4) 0.08(2) Uiso 1 1 d .
H2N H -0.722(4) 0.350(3) 0.131(3) 0.046(16) Uiso 1 1 d .
H3N H -0.593(4) 0.298(4) 0.331(4) 0.07(2) Uiso 1 1 d .
H5N H -0.254(4) 0.493(3) 0.381(3) 0.035(15) Uiso 1 1 d .
H4N H -0.248(3) 0.504(3) 0.255(3) 0.035(15) Uiso 1 1 d .
O13 O -0.5000 0.3302(10) 0.0000 0.192(6) Uiso 1 2 d S
O14 O -0.5000 0.4992(13) 0.5000 0.247 Uiso 1 2 d S

loop_
_atom_site_aniso_label
_atom_site_aniso_U_11
_atom_site_aniso_U_22
_atom_site_aniso_U_33
_atom_site_aniso_U_23
_atom_site_aniso_U_13
_atom_site_aniso_U_12
Cl1 0.0649(13) 0.119(2) 0.0761(13) 0.0209(13) 0.0187(10) 0.0301(13)
Cl2 0.213(4) 0.181(4) 0.0440(11) -0.0244(16) 0.0075(15) -0.014(3)
O1 0.050(3) 0.069(4) 0.043(2) 0.004(2) -0.0055(19) 0.006(3)
O2 0.040(3) 0.068(4) 0.057(3) 0.003(2) 0.001(2) -0.015(2)
O3 0.101(5) 0.107(6) 0.091(4) -0.003(4) -0.038(4) -0.001(4)
N1 0.047(3) 0.072(5) 0.041(3) 0.010(3) -0.006(2) -0.005(3)
N2 0.058(4) 0.078(5) 0.044(3) 0.017(3) -0.001(3) -0.014(4)
N3 0.050(3) 0.054(5) 0.063(4) -0.009(3) -0.003(3) 0.008(3)
C1 0.044(4) 0.056(5) 0.043(3) 0.001(3) 0.001(3) 0.001(3)
C2 0.052(4) 0.061(5) 0.042(3) 0.014(3) -0.003(3) 0.006(4)
C3 0.058(5) 0.082(7) 0.048(4) 0.001(4) 0.002(3) 0.014(5)
C4 0.078(6) 0.068(6) 0.044(4) 0.008(4) 0.017(4) 0.014(5)
C5 0.060(5) 0.059(5) 0.039(3) 0.001(3) 0.000(3) -0.005(4)
C6 0.083(6) 0.077(7) 0.044(4) 0.008(4) 0.001(4) 0.015(5)
C7 0.088(6) 0.060(6) 0.050(4) 0.008(4) -0.007(4) 0.014(5)
C8 0.057(4) 0.061(5) 0.044(3) 0.009(4) -0.014(3) 0.013(4)
C9 0.049(4) 0.042(4) 0.046(3) -0.002(3) -0.002(3) 0.002(3)
C10 0.045(4) 0.057(5) 0.049(3) 0.011(4) 0.016(3) 0.005(4)
C11 0.064(5) 0.048(5) 0.043(3) 0.010(3) 0.008(3) -0.012(4)
C12 0.053(4) 0.076(6) 0.055(4) 0.014(4) 0.002(3) 0.000(4)
C13 0.079(6) 0.082(7) 0.052(4) -0.004(4) -0.013(4) -0.001(5)
C14 0.121(8) 0.089(8) 0.048(4) 0.005(5) 0.005(5) -0.033(6)
C15 0.095(7) 0.122(10) 0.066(5) 0.001(6) 0.024(5) -0.015(7)
C16 0.069(5) 0.093(8) 0.057(4) 0.009(5) 0.015(4) 0.006(5)
C17 0.071(5) 0.065(6) 0.060(4) 0.009(4) -0.007(3) 0.010(4)
C18 0.068(5) 0.065(6) 0.055(4) 0.006(4) -0.005(3) 0.013(4)
C19 0.076(5) 0.074(6) 0.056(4) 0.002(4) -0.001(4) -0.017(4)
C20 0.107(8) 0.086(8) 0.067(5) -0.017(5) 0.007(5) -0.021(6)
C21 0.086(8) 0.114(10) 0.126(9) -0.018(8) 0.026(7) 0.011(7)
C22 0.056(5) 0.077(6) 0.116(7) -0.010(6) 0.013(4) 0.017(4)
C23 0.103(7) 0.116(9) 0.051(4) -0.014(5) -0.002(4) 0.027(7)
C24 0.112(9) 0.100(9) 0.074(5) 0.033(6) 0.016(5) -0.004(7)
Cl3 0.0726(14) 0.125(2) 0.0709(12) 0.0278(13) 0.0196(10) 0.0331(14)
Cl4 0.212(4) 0.154(3) 0.0473(12) -0.0103(15) 0.0168(15) -0.037(3)
N4 0.039(3) 0.086(5) 0.033(3) 0.002(3) 0.002(2) -0.010(3)
N5 0.047(3) 0.087(5) 0.038(3) -0.002(3) 0.000(2) -0.020(4)
N6 0.055(4) 0.059(5) 0.071(4) -0.002(3) 0.016(3) 0.004(3)
O4 0.047(3) 0.054(3) 0.039(2) 0.000(2) 0.0012(18) 0.001(2)
O5 0.052(3) 0.075(4) 0.054(3) 0.007(3) 0.000(2) -0.005(3)
O6 0.069(4) 0.179(8) 0.085(4) -0.054(5) -0.007(3) -0.018(5)
C25 0.053(4) 0.052(5) 0.036(3) 0.009(3) 0.003(3) -0.011(3)
C26 0.048(4) 0.066(6) 0.050(4) 0.013(4) 0.002(3) 0.003(4)
C27 0.048(4) 0.056(5) 0.055(4) 0.004(4) 0.016(3) -0.002(4)
C28 0.051(4) 0.063(6) 0.049(4) 0.002(4) 0.006(3) -0.011(4)
C29 0.064(5) 0.046(5) 0.038(3) 0.005(3) 0.006(3) -0.002(4)
C30 0.061(5) 0.062(6) 0.041(3) 0.009(3) 0.006(3) -0.001(4)
C31 0.063(5) 0.078(6) 0.054(4) 0.013(4) -0.003(3) 0.015(5)
C32 0.047(4) 0.061(5) 0.042(3) 0.000(3) -0.003(3) 0.004(3)
C33 0.047(4) 0.047(5) 0.038(3) 0.001(3) 0.006(3) -0.005(3)
C34 0.064(5) 0.043(4) 0.037(3) 0.004(3) 0.001(3) -0.007(4)
C35 0.065(5) 0.052(5) 0.034(3) 0.000(3) 0.000(3) 0.002(4)
C36 0.078(5) 0.062(6) 0.054(4) -0.005(4) -0.005(4) -0.007(4)
C37 0.111(8) 0.084(7) 0.045(4) 0.008(4) -0.003(4) -0.012(6)
C38 0.117(8) 0.081(7) 0.044(4) -0.008(4) -0.008(5) 0.013(6)
C39 0.114(8) 0.071(7) 0.059(5) 0.004(5) 0.041(5) -0.001(6)
C40 0.085(6) 0.079(7) 0.044(4) 0.006(4) 0.016(4) -0.020(5)
C41 0.069(5) 0.087(7) 0.064(4) -0.021(5) 0.001(4) -0.027(5)
C42 0.057(4) 0.064(6) 0.069(5) 0.000(4) -0.009(3) 0.006(4)
C43 0.080(6) 0.081(6) 0.066(5) -0.014(4) 0.019(4) -0.004(5)
C44 0.124(10) 0.091(9) 0.114(8) -0.022(7) 0.063(7) -0.007(7)
C45 0.105(9) 0.121(11) 0.140(10) -0.044(8) 0.064(8) 0.002(8)
C46 0.060(5) 0.102(8) 0.139(8) 0.004(7) 0.029(5) 0.003(5)
C47 0.091(7) 0.073(7) 0.090(6) 0.031(6) 0.006(5) 0.009(6)
C48 0.088(6) 0.104(8) 0.041(4) -0.012(4) 0.006(4) -0.008(5)
O7 0.052(3) 0.083(4) 0.094(4) 0.026(3) 0.001(2) -0.008(3)
O8 0.062(3) 0.101(5) 0.090(4) 0.027(3) -0.024(3) -0.029(3)
O9 0.072(3) 0.082(4) 0.079(3) 0.022(3) -0.013(2) -0.028(3)
O10 0.075(4) 0.101(5) 0.140(6) -0.043(5) 0.004(3) 0.008(3)
O11 0.065(4) 0.254(13) 0.116(5) -0.056(7) -0.015(4) -0.021(5)
O12 0.078(4) 0.270(12) 0.104(5) 0.022(6) 0.004(4) -0.092(6)
C49 0.048(4) 0.061(5) 0.063(4) 0.015(4) 0.001(3) -0.006(4)
C50 0.064(5) 0.067(6) 0.046(4) 0.009(4) 0.003(3) -0.023(4)
C51 0.046(4) 0.086(7) 0.070(5) 0.011(5) -0.011(3) -0.007(4)
C52 0.061(5) 0.100(8) 0.072(5) 0.009(5) -0.013(4) -0.023(5)

loop_
_atom_type_symbol
_atom_type_description
_atom_type_scat_dispersion_real
_atom_type_scat_dispersion_imag
_atom_type_scat_source
C C 0.0181 0.0091 'International Tables Vol C Tables 4.2.6.8 and 6.1.1.4'
H H 0.0000 0.0000 'International Tables Vol C Tables 4.2.6.8 and 6.1.1.4'
N N 0.0311 0.0180 'International Tables Vol C Tables 4.2.6.8 and 6.1.1.4'
O O 0.0492 0.0322 'International Tables Vol C Tables 4.2.6.8 and 6.1.1.4'
Cl Cl 0.3639 0.7018 'International Tables Vol C Tables 4.2.6.8 and 6.1.1.4'

loop_
_geom_angle_atom_site_label_1
_geom_angle_atom_site_label_2
_geom_angle_atom_site_label_3
_geom_angle
C9 O1 C8 116.6(5)
C17 O3 H3O 109.5
C10 N1 C1 122.7(6)
C10 N1 H1N 131(4)
C1 N1 H1N 96(4)
C11 N2 C10 124.8(6)
C11 N2 H2N 112(3)
C10 N2 H2N 116(3)
C18 N3 C19 116.1(6)
C18 N3 C22 111.7(6)
C19 N3 C22 102.3(6)
C18 N3 H3N 97(3)
C19 N3 H3N 111(4)
C22 N3 H3N 120(4)
C9 C1 C2 117.8(6)
C9 C1 N1 120.2(6)
C2 C1 N1 122.0(6)
C3 C2 C1 119.4(6)
C3 C2 H2 120.3
C1 C2 H2 120.3
C2 C3 C4 120.2(7)
C2 C3 Cl3 119.8(5)
C4 C3 Cl3 120.0(6)
C3 C4 C5 121.9(6)
C3 C4 H4 119.0
C5 C4 H4 119.0
C9 C5 C4 115.3(6)
C9 C5 C6 123.9(7)
C4 C5 C6 120.8(6)
C5 C6 C23 110.9(8)
C5 C6 C24 109.7(8)
C23 C6 C24 107.3(7)
C5 C6 C7 108.3(6)
C23 C6 C7 113.8(8)
C24 C6 C7 106.7(8)
C8 C7 C6 116.0(7)
C8 C7 H7A 108.3
C6 C7 H7A 108.3
C8 C7 H7B 108.3
C6 C7 H7B 108.3
H7A C7 H7B 107.4
O1 C8 C7 109.8(7)
O1 C8 C18 105.4(6)
C7 C8 C18 109.8(7)
O1 C8 C17 106.3(6)
C7 C8 C17 115.2(7)
C18 C8 C17 110.0(7)
C5 C9 C1 125.4(7)
C5 C9 O1 121.9(6)
C1 C9 O1 112.6(6)
O2 C10 N1 125.2(6)
O2 C10 N2 123.8(6)
N1 C10 N2 110.9(6)
C12 C11 C16 117.0(6)
C12 C11 N2 126.5(7)
C16 C11 N2 116.5(7)
C13 C12 C11 121.4(7)
C13 C12 H12 119.3
C11 C12 H12 119.3
C14 C13 C12 120.5(8)
C14 C13 H13 119.7
C12 C13 H13 119.7
C13 C14 C15 120.7(7)
C13 C14 Cl4 121.1(8)
C15 C14 Cl4 117.9(7)
C16 C15 C14 117.4(9)
C16 C15 H15 121.3
C14 C15 H15 121.3
C15 C16 C11 122.8(9)
C15 C16 H16 118.6
C11 C16 H16 118.6
O3 C17 C8 110.3(7)
O3 C17 H17A 109.6
C8 C17 H17A 109.6
O3 C17 H17B 109.6
C8 C17 H17B 109.6
H17A C17 H17B 108.1
N3 C18 C8 114.9(6)
N3 C18 H18A 108.6
C8 C18 H18A 108.6
N3 C18 H18B 108.6
C8 C18 H18B 108.6
H18A C18 H18B 107.5
C20 C19 N3 103.9(7)
C20 C19 H19A 111.0
N3 C19 H19A 111.0
C20 C19 H19B 111.0
N3 C19 H19B 111.0
H19A C19 H19B 109.0
C19 C20 C21 103.8(7)
C19 C20 H20A 111.0
C21 C20 H20A 111.0
C19 C20 H20B 111.0
C21 C20 H20B 111.0
H20A C20 H20B 109.0
C22 C21 C20 109.0(8)
C22 C21 H21A 109.9
C20 C21 H21A 109.9
C22 C21 H21B 109.9
C20 C21 H21B 109.9
H21A C21 H21B 108.3
C21 C22 N3 106.1(7)
C21 C22 H22A 110.5
N3 C22 H22A 110.5
C21 C22 H22B 110.5
N3 C22 H22B 110.5
H22A C22 H22B 108.7
C6 C23 H23A 109.5
C6 C23 H23B 109.5
H23A C23 H23B 109.5
C6 C23 H23C 109.5
H23A C23 H23C 109.5
H23B C23 H23C 109.5
C6 C24 H24A 109.5
C6 C24 H24B 109.5
H24A C24 H24B 109.5
C6 C24 H24C 109.5
H24A C24 H24C 109.5
H24B C24 H24C 109.5
C34 N4 C25 126.0(6)
C34 N4 H4N 122(3)
C25 N4 H4N 111(3)
C34 N5 C35 128.6(6)
C34 N5 H5N 120(4)
C35 N5 H5N 111(4)
C42 N6 C43 117.1(6)
C42 N6 C46 109.8(7)
C43 N6 C46 103.7(7)
C42 N6 H6N 108.7
C43 N6 H6N 108.7
C46 N6 H6N 108.7
C33 O4 C32 116.7(5)
C41 O6 H6O 109.5
C26 C25 C33 121.7(6)
C26 C25 N4 122.1(6)
C33 C25 N4 116.2(6)
C25 C26 C27 117.2(6)
C25 C26 H26 121.4
C27 C26 H26 121.4
C28 C27 C26 123.3(7)
C28 C27 Cl1 118.7(5)
C26 C27 Cl1 118.0(5)
C27 C28 C29 119.8(6)
C27 C28 H28 120.1
C29 C28 H28 120.1
C28 C29 C33 118.8(6)
C28 C29 C30 119.6(6)
C33 C29 C30 121.5(7)
C47 C30 C29 111.6(7)
C47 C30 C48 107.8(7)
C29 C30 C48 109.8(7)
C47 C30 C31 108.8(7)
C29 C30 C31 108.9(6)
C48 C30 C31 109.8(7)
C32 C31 C30 116.6(7)
C32 C31 H31A 108.1
C30 C31 H31A 108.1
C32 C31 H31B 108.1
C30 C31 H31B 108.1
H31A C31 H31B 107.3
O4 C32 C31 108.8(6)
O4 C32 C41 106.2(6)
C31 C32 C41 116.1(7)
O4 C32 C42 105.2(5)
C31 C32 C42 107.9(7)
C41 C32 C42 112.0(7)
O4 C33 C29 124.4(6)
O4 C33 C25 116.3(5)
C29 C33 C25 119.2(6)
O5 C34 N5 123.2(6)
O5 C34 N4 122.7(6)
N5 C34 N4 114.1(6)
C36 C35 C40 120.4(6)
C36 C35 N5 124.0(7)
C40 C35 N5 115.6(7)
C35 C36 C37 119.1(8)
C35 C36 H36 120.5
C37 C36 H36 120.5
C38 C37 C36 120.7(9)
C38 C37 H37 119.7
C36 C37 H37 119.7
C39 C38 C37 119.8(7)
C39 C38 Cl2 120.4(8)
C37 C38 Cl2 119.6(8)
C38 C39 C40 122.5(9)
C38 C39 H39 118.7
C40 C39 H39 118.7
C35 C40 C39 117.4(8)
C35 C40 H40 121.3
C39 C40 H40 121.3
O6 C41 C32 107.3(8)
O6 C41 H41A 110.3
C32 C41 H41A 110.3
O6 C41 H41B 110.3
C32 C41 H41B 110.3
H41A C41 H41B 108.5
N6 C42 C32 118.1(7)
N6 C42 H42A 107.8
C32 C42 H42A 107.8
N6 C42 H42B 107.8
C32 C42 H42B 107.8
H42A C42 H42B 107.1
N6 C43 C44 104.7(8)
N6 C43 H43A 110.8
C44 C43 H43A 110.8
N6 C43 H43B 110.8
C44 C43 H43B 110.8
H43A C43 H43B 108.9
C45 C44 C43 109.8(10)
C45 C44 H44A 109.7
C43 C44 H44A 109.7
C45 C44 H44B 109.7
C43 C44 H44B 109.7
H44A C44 H44B 108.2
C44 C45 C46 105.2(9)
C44 C45 H45A 110.7
C46 C45 H45A 110.7
C44 C45 H45B 110.7
C46 C45 H45B 110.7
H45A C45 H45B 108.8
N6 C46 C45 102.2(9)
N6 C46 H46A 111.3
C45 C46 H46A 111.3
N6 C46 H46B 111.3
C45 C46 H46B 111.3
H46A C46 H46B 109.2
C30 C47 H47A 109.5
C30 C47 H47B 109.5
H47A C47 H47B 109.5
C30 C47 H47C 109.5
H47A C47 H47C 109.5
H47B C47 H47C 109.5
C30 C48 H48A 109.5
C30 C48 H48B 109.5
H48A C48 H48B 109.5
C30 C48 H48C 109.5
H48A C48 H48C 109.5
H48B C48 H48C 109.5
C50 O9 H9 109.5
C51 O10 H10O 109.5
O7 C49 O8 127.0(8)
O7 C49 C50 117.9(6)
O8 C49 C50 115.1(7)
O9 C50 C51 110.9(5)
O9 C50 C49 110.2(5)
C51 C50 C49 109.2(6)
O9 C50 H50 108.9
C51 C50 H50 108.9
C49 C50 H50 108.9
O10 C51 C52 110.0(7)
O10 C51 C50 110.1(6)
C52 C51 C50 111.9(7)
O10 C51 H51 108.3
C52 C51 H51 108.3
C50 C51 H51 108.3
O11 C52 O12 123.0(10)
O11 C52 C51 120.6(9)
O12 C52 C51 116.1(8)

loop_
_geom_bond_atom_site_label_1
_geom_bond_atom_site_label_2
_geom_bond_distance
Cl1 C27 1.737(7)
Cl2 C38 1.731(8)
O1 C9 1.400(8)
O1 C8 1.455(8)
O2 C10 1.212(8)
O3 C17 1.411(9)
O3 H3O 0.8200
N1 C10 1.367(8)
N1 C1 1.409(8)
N1 H1N 1.03(8)
N2 C11 1.401(9)
N2 C10 1.402(8)
N2 H2N 1.07(6)
N3 C18 1.488(10)
N3 C19 1.521(10)
N3 C22 1.569(10)
N3 H3N 1.13(8)
C1 C9 1.373(9)
C1 C2 1.391(9)
C2 C3 1.371(9)
C2 H2 0.9300
C3 C4 1.382(10)
C3 Cl3 1.730(8)
C4 C5 1.394(11)
C4 H4 0.9300
C5 C9 1.356(9)
C5 C6 1.523(10)
C6 C23 1.529(13)
C6 C24 1.550(14)
C6 C7 1.556(12)
C7 C8 1.479(11)
C7 H7A 0.9700
C7 H7B 0.9700
C8 C18 1.502(11)
C8 C17 1.519(12)
C11 C12 1.391(10)
C11 C16 1.399(11)
C12 C13 1.361(10)
C12 H12 0.9300
C13 C14 1.355(13)
C13 H13 0.9300
C14 C15 1.413(14)
C14 Cl4 1.736(8)
C15 C16 1.362(12)
C15 H15 0.9300
C16 H16 0.9300
C17 H17A 0.9700
C17 H17B 0.9700
C18 H18A 0.9700
C18 H18B 0.9700
C19 C20 1.510(12)
C19 H19A 0.9700
C19 H19B 0.9700
C20 C21 1.524(13)
C20 H20A 0.9700
C20 H20B 0.9700
C21 C22 1.454(13)
C21 H21A 0.9700
C21 H21B 0.9700
C22 H22A 0.9700
C22 H22B 0.9700
C23 H23A 0.9600
C23 H23B 0.9600
C23 H23C 0.9600
C24 H24A 0.9600
C24 H24B 0.9600
C24 H24C 0.9600
N4 C34 1.351(8)
N4 C25 1.415(8)
N4 H4N 0.89(6)
N5 C34 1.330(9)
N5 C35 1.418(8)
N5 H5N 0.85(6)
N6 C42 1.465(10)
N6 C43 1.493(10)
N6 C46 1.516(11)
N6 H6N 0.9100
O4 C33 1.364(8)
O4 C32 1.444(7)
O5 C34 1.258(8)
O6 C41 1.438(9)
O6 H6O 0.8200
C25 C26 1.383(10)
C25 C33 1.410(9)
C26 C27 1.389(9)
C26 H26 0.9300
C27 C28 1.365(10)
C28 C29 1.400(10)
C28 H28 0.9300
C29 C33 1.409(9)
C29 C30 1.522(10)
C30 C47 1.490(12)
C30 C48 1.554(11)
C30 C31 1.565(11)
C31 C32 1.530(11)
C31 H31A 0.9700
C31 H31B 0.9700
C32 C41 1.531(12)
C32 C42 1.543(11)
C35 C36 1.386(11)
C35 C40 1.395(11)
C36 C37 1.392(10)
C36 H36 0.9300
C37 C38 1.364(13)
C37 H37 0.9300
C38 C39 1.338(14)
C39 C40 1.398(11)
C39 H39 0.9300
C40 H40 0.9300
C41 H41A 0.9700
C41 H41B 0.9700
C42 H42A 0.9700
C42 H42B 0.9700
C43 C44 1.494(12)
C43 H43A 0.9700
C43 H43B 0.9700
C44 C45 1.436(16)
C44 H44A 0.9700
C44 H44B 0.9700
C45 C46 1.552(15)
C45 H45A 0.9700
C45 H45B 0.9700
C46 H46A 0.9700
C46 H46B 0.9700
C47 H47A 0.9600
C47 H47B 0.9600
C47 H47C 0.9600
C48 H48A 0.9600
C48 H48B 0.9600
C48 H48C 0.9600
O7 C49 1.231(9)
O8 C49 1.251(9)
O9 C50 1.414(8)
O9 H9 0.8200
O10 C51 1.451(11)
O10 H10O 0.8200
O11 C52 1.211(12)
O12 C52 1.237(11)
C49 C50 1.541(10)
C50 C51 1.517(9)
C50 H50 0.9800
C51 C52 1.496(12)
C51 H51 0.9800
